data_2233882
loop_
_publ_author_name
'Zhang, Bi-Song'
'Zhu, Hong-Line'
'Li, Jun'
'Dai, Dong-Dong'
'Peng, Yi-Bao'

_publ_section_title
;
 (2,2'-Bipyridine-\k^2^<i>N</i>,<i>N</i>')bis(4-chlorobenzoato-\k<i>O</i>)zinc
;
_journal_coeditor_code HY2516
_journal_issue 3
_journal_name_full 'Acta Crystallographica Section E'
_journal_page_first m321
_journal_page_last m322
_journal_paper_doi 10.1107/S160053681200699X
_journal_volume 68
_journal_year 2012
_chemical_formula_iupac '[Zn (C7 H4 Cl O2)2 (C10 H8 N2)]'
_chemical_formula_moiety 'C24 H16 Cl2 N2 O4 Zn'
_chemical_formula_sum 'C24 H16 Cl2 N2 O4 Zn'
_chemical_formula_weight 532.68
_chemical_name_systematic
;
(2,2'-Bipyridine-\k^2^<i>N</i>,<i>N</i>')bis(4-chlorobenzoato-
\k<i>O</i>)zinc(II)
;
_space_group_IT_number 13
_symmetry_cell_setting monoclinic
_symmetry_space_group_name_Hall '-P 2yc'
_symmetry_space_group_name_H-M 'P 1 2/c 1'
_atom_sites_solution_hydrogens geom
_atom_sites_solution_primary direct
_atom_sites_solution_secondary difmap
_audit_creation_method SHELXL-97
_cell_angle_alpha 90.00
_cell_angle_beta 107.12(3)
_cell_angle_gamma 90.00
_cell_formula_units_Z 2
_cell_length_a 11.453(2)
_cell_length_b 8.4896(17)
_cell_length_c 12.337(3)
_cell_measurement_reflns_used 6683
_cell_measurement_temperature 290(2)
_cell_measurement_theta_max 25.00
_cell_measurement_theta_min 3.04
_cell_volume 1146.4(5)
_computing_cell_refinement 'RAPID-AUTO (Rigaku, 1998)'
_computing_data_collection 'RAPID-AUTO (Rigaku, 1998)'
_computing_data_reduction 'CrystalStructure (Rigaku/MSC, 2002)'
_computing_molecular_graphics 'XP in SHELXTL (Sheldrick, 2008) and DIAMOND (Brandenburg, 1999)'
_computing_publication_material 'SHELXTL (Sheldrick, 2008)'
_computing_structure_refinement 'SHELXL97 (Sheldrick, 2008)'
_computing_structure_solution 'SHELXS97 (Sheldrick, 2008)'
_diffrn_ambient_temperature 290(2)
_diffrn_measured_fraction_theta_full 0.995
_diffrn_measured_fraction_theta_max 0.995
_diffrn_measurement_device_type 'Rigaku R-AXIS RAPID'
_diffrn_measurement_method '\w scans'
_diffrn_radiation_monochromator graphite
_diffrn_radiation_source 'rotation anode'
_diffrn_radiation_type MoK\a
_diffrn_radiation_wavelength 0.71073
_diffrn_reflns_av_R_equivalents 0.0583
_diffrn_reflns_av_sigmaI/netI 0.0439
_diffrn_reflns_limit_h_max 13
_diffrn_reflns_limit_h_min -13
_diffrn_reflns_limit_k_max 10
_diffrn_reflns_limit_k_min -9
_diffrn_reflns_limit_l_max 14
_diffrn_reflns_limit_l_min -14
_diffrn_reflns_number 8641
_diffrn_reflns_theta_full 25.00
_diffrn_reflns_theta_max 25.00
_diffrn_reflns_theta_min 3.04
_exptl_absorpt_coefficient_mu 1.338
_exptl_absorpt_correction_T_max 0.787
_exptl_absorpt_correction_T_min 0.675
_exptl_absorpt_correction_type multi-scan
_exptl_absorpt_process_details '(ABSCOR; Higashi, 1995)'
_exptl_crystal_colour colorless
_exptl_crystal_density_diffrn 1.543
_exptl_crystal_density_method 'not measured'
_exptl_crystal_description block
_exptl_crystal_F_000 540
_exptl_crystal_size_max 0.32
_exptl_crystal_size_mid 0.25
_exptl_crystal_size_min 0.18
_refine_diff_density_max 0.527
_refine_diff_density_min -0.360
_refine_ls_extinction_method none
_refine_ls_goodness_of_fit_ref 1.168
_refine_ls_hydrogen_treatment constr
_refine_ls_matrix_type full
_refine_ls_number_parameters 150
_refine_ls_number_reflns 2012
_refine_ls_number_restraints 48
_refine_ls_restrained_S_all 1.174
_refine_ls_R_factor_all 0.0609
_refine_ls_R_factor_gt 0.0411
_refine_ls_shift/su_max 0.000
_refine_ls_shift/su_mean 0.000
_refine_ls_structure_factor_coef Fsqd
_refine_ls_weighting_details 'calc w=1/[\s^2^(Fo^2^)+(0.0510P)^2^+0.4320P] where P=(Fo^2^+2Fc^2^)/3'
_refine_ls_weighting_scheme calc
_refine_ls_wR_factor_gt 0.0914
_refine_ls_wR_factor_ref 0.1214
_reflns_number_gt 1560
_reflns_number_total 2012
_reflns_threshold_expression I>2\s(I)
_cod_data_source_file hy2516.cif
_cod_data_source_block I
_cod_original_sg_symbol_H-M 'P 2/c'
_cod_database_code 2233882
_cod_database_fobs_code 2233882

loop_
_symmetry_equiv_pos_as_xyz
'x, y, z'
'-x, y, -z+1/2'
'-x, -y, -z'
'x, -y, z-1/2'

loop_
_atom_site_type_symbol
_atom_site_label
_atom_site_fract_x
_atom_site_fract_y
_atom_site_fract_z
_atom_site_U_iso_or_equiv
_atom_site_adp_type
_atom_site_calc_flag
_atom_site_refinement_flags
_atom_site_occupancy
_atom_site_symmetry_multiplicity
Zn Zn1 0.0000 0.78102(6) 0.2500 0.0564(2) Uani d S 1 2
Cl Cl2 0.59680(10) 1.35611(14) 0.61254(11) 0.0912(4) Uani d . 1 1
O O1 0.1788(3) 0.9459(3) 0.2186(2) 0.0738(7) Uani d . 1 1
O O2 0.1206(2) 0.8948(3) 0.3696(2) 0.0650(7) Uani d . 1 1
C C1 -0.1402(4) 0.6021(6) 0.3867(4) 0.0889(13) Uani d U 1 1
H H1 -0.1636 0.7013 0.4048 0.107 Uiso calc R 1 1
C C2 -0.1780(5) 0.4710(8) 0.4330(5) 0.122(2) Uani d U 1 1
H H2 -0.2269 0.4814 0.4808 0.146 Uiso calc R 1 1
C C3 -0.1427(7) 0.3267(9) 0.4076(6) 0.144(3) Uani d U 1 1
H H3 -0.1657 0.2369 0.4394 0.172 Uiso calc R 1 1
C C4 -0.0731(6) 0.3138(6) 0.3351(5) 0.121(2) Uani d U 1 1
H H4 -0.0493 0.2150 0.3168 0.145 Uiso calc R 1 1
C C5 -0.0377(4) 0.4489(4) 0.2888(3) 0.0827(13) Uani d U 1 1
N N1 -0.0713(3) 0.5916(3) 0.3171(3) 0.0686(8) Uani d U 1 1
C C6 0.2915(3) 1.0622(4) 0.3941(3) 0.0512(8) Uani d . 1 1
C C7 0.3756(4) 1.1328(5) 0.3489(3) 0.0679(10) Uani d . 1 1
H H7 0.3691 1.1184 0.2726 0.082 Uiso calc R 1 1
C C8 0.4688(4) 1.2242(5) 0.4152(4) 0.0741(11) Uani d . 1 1
H H8 0.5246 1.2720 0.3842 0.089 Uiso calc R 1 1
C C9 0.4779(3) 1.2436(4) 0.5275(4) 0.0629(10) Uani d . 1 1
C C10 0.3952(4) 1.1763(5) 0.5739(3) 0.0690(10) Uani d . 1 1
H H10 0.4017 1.1915 0.6501 0.083 Uiso calc R 1 1
C C11 0.3019(3) 1.0853(4) 0.5063(3) 0.0614(9) Uani d . 1 1
H H11 0.2455 1.0391 0.5375 0.074 Uiso calc R 1 1
C C12 0.1909(3) 0.9613(4) 0.3207(3) 0.0553(8) Uani d . 1 1

loop_
_atom_site_aniso_label
_atom_site_aniso_U_11
_atom_site_aniso_U_22
_atom_site_aniso_U_33
_atom_site_aniso_U_12
_atom_site_aniso_U_13
_atom_site_aniso_U_23
Zn1 0.0659(4) 0.0427(3) 0.0618(4) 0.000 0.0206(3) 0.000
Cl2 0.0755(7) 0.0805(7) 0.1037(9) -0.0151(6) 0.0048(6) -0.0030(6)
O1 0.097(2) 0.0728(16) 0.0544(16) -0.0092(15) 0.0258(14) -0.0083(13)
O2 0.0722(16) 0.0637(15) 0.0639(16) -0.0123(13) 0.0275(13) -0.0042(12)
C1 0.080(3) 0.105(3) 0.081(3) -0.019(2) 0.021(2) 0.025(2)
C2 0.104(4) 0.151(4) 0.097(4) -0.054(4) 0.009(3) 0.050(4)
C3 0.165(6) 0.116(4) 0.110(5) -0.073(4) -0.021(4) 0.058(4)
C4 0.161(5) 0.059(3) 0.103(4) -0.040(3) -0.023(3) 0.024(3)
C5 0.104(3) 0.0480(18) 0.069(3) -0.013(2) -0.018(2) 0.0074(17)
N1 0.073(2) 0.0545(17) 0.070(2) -0.0075(15) 0.0080(16) 0.0108(14)
C6 0.0590(19) 0.0428(16) 0.055(2) 0.0036(15) 0.0216(15) 0.0031(14)
C7 0.077(3) 0.072(2) 0.064(2) -0.006(2) 0.035(2) -0.0049(19)
C8 0.070(3) 0.075(3) 0.086(3) -0.012(2) 0.038(2) 0.002(2)
C9 0.061(2) 0.0511(19) 0.074(3) 0.0037(17) 0.0154(19) 0.0019(17)
C10 0.079(3) 0.072(2) 0.054(2) -0.007(2) 0.0172(19) -0.0008(18)
C11 0.068(2) 0.064(2) 0.056(2) -0.0094(18) 0.0234(17) 0.0027(17)
C12 0.065(2) 0.0435(17) 0.058(2) 0.0065(16) 0.0180(17) -0.0001(15)

loop_
_atom_type_symbol
_atom_type_description
_atom_type_scat_dispersion_real
_atom_type_scat_dispersion_imag
_atom_type_scat_source
C C 0.0033 0.0016 'International Tables Vol C Tables 4.2.6.8 and 6.1.1.4'
H H 0.0000 0.0000 'International Tables Vol C Tables 4.2.6.8 and 6.1.1.4'
Cl Cl 0.1484 0.1585 'International Tables Vol C Tables 4.2.6.8 and 6.1.1.4'
N N 0.0061 0.0033 'International Tables Vol C Tables 4.2.6.8 and 6.1.1.4'
O O 0.0106 0.0060 'International Tables Vol C Tables 4.2.6.8 and 6.1.1.4'
Zn Zn 0.2839 1.4301 'International Tables Vol C Tables 4.2.6.8 and 6.1.1.4'

loop_
_geom_angle_atom_site_label_1
_geom_angle_atom_site_label_2
_geom_angle_atom_site_label_3
_geom_angle_site_symmetry_1
_geom_angle_site_symmetry_3
_geom_angle
O2 Zn1 O2 . 2 120.76(15)
O2 Zn1 N1 . . 110.75(11)
O2 Zn1 N1 2 . 114.15(11)
O2 Zn1 N1 . 2 114.15(11)
O2 Zn1 N1 2 2 110.75(11)
N1 Zn1 N1 . 2 78.9(2)
O2 Zn1 C12 . . 28.13(10)
O2 Zn1 C12 2 . 107.47(11)
N1 Zn1 C12 . . 135.29(12)
N1 Zn1 C12 2 . 101.44(12)
O2 Zn1 C12 . 2 107.47(11)
O2 Zn1 C12 2 2 28.13(10)
N1 Zn1 C12 . 2 101.44(12)
N1 Zn1 C12 2 2 135.29(12)
C12 Zn1 C12 . 2 107.90(14)
O2 Zn1 O1 . . 55.55(9)
O2 Zn1 O1 2 . 91.94(10)
N1 Zn1 O1 . . 153.21(11)
N1 Zn1 O1 2 . 86.47(11)
C12 Zn1 O1 . . 27.42(9)
C12 Zn1 O1 2 . 104.74(10)
O2 Zn1 O1 . 2 91.94(10)
O2 Zn1 O1 2 2 55.55(9)
N1 Zn1 O1 . 2 86.47(11)
N1 Zn1 O1 2 2 153.21(11)
C12 Zn1 O1 . 2 104.74(10)
C12 Zn1 O1 2 2 27.42(9)
O1 Zn1 O1 . 2 114.90(12)
C12 O1 Zn1 . . 76.2(2)
C12 O2 Zn1 . . 105.5(2)
N1 C1 C2 . . 122.1(5)
N1 C1 H1 . . 118.9
C2 C1 H1 . . 118.9
C3 C2 C1 . . 118.9(6)
C3 C2 H2 . . 120.5
C1 C2 H2 . . 120.5
C2 C3 C4 . . 119.6(5)
C2 C3 H3 . . 120.2
C4 C3 H3 . . 120.2
C3 C4 C5 . . 119.9(6)
C3 C4 H4 . . 120.1
C5 C4 H4 . . 120.1
N1 C5 C4 . . 119.6(5)
N1 C5 C5 . 2 115.9(2)
C4 C5 C5 . 2 124.5(4)
C1 N1 C5 . . 119.8(4)
C1 N1 Zn1 . . 125.5(3)
C5 N1 Zn1 . . 114.6(3)
C11 C6 C7 . . 118.8(3)
C11 C6 C12 . . 120.9(3)
C7 C6 C12 . . 120.3(3)
C8 C7 C6 . . 120.9(4)
C8 C7 H7 . . 119.6
C6 C7 H7 . . 119.6
C9 C8 C7 . . 119.0(4)
C9 C8 H8 . . 120.5
C7 C8 H8 . . 120.5
C10 C9 C8 . . 121.2(4)
C10 C9 Cl2 . . 119.5(3)
C8 C9 Cl2 . . 119.3(3)
C9 C10 C11 . . 119.3(4)
C9 C10 H10 . . 120.4
C11 C10 H10 . . 120.4
C6 C11 C10 . . 120.8(4)
C6 C11 H11 . . 119.6
C10 C11 H11 . . 119.6
O1 C12 O2 . . 122.8(3)
O1 C12 C6 . . 120.7(3)
O2 C12 C6 . . 116.5(3)
O1 C12 Zn1 . . 76.4(2)
O2 C12 Zn1 . . 46.41(16)
C6 C12 Zn1 . . 162.9(3)

loop_
_geom_bond_atom_site_label_1
_geom_bond_atom_site_label_2
_geom_bond_site_symmetry_2
_geom_bond_distance
Zn1 O2 . 1.954(2)
Zn1 N1 . 2.082(3)
Zn1 O1 . 2.602(3)
Cl2 C9 . 1.740(4)
O1 C12 . 1.233(4)
O2 C12 . 1.272(4)
C1 N1 . 1.329(6)
C1 C2 . 1.377(6)
C1 H1 . 0.9300
C2 C3 . 1.356(10)
C2 H2 . 0.9300
C3 C4 . 1.366(11)
C3 H3 . 0.9300
C4 C5 . 1.394(6)
C4 H4 . 0.9300
C5 N1 . 1.347(5)
C5 C5 2 1.466(10)
C6 C11 . 1.368(5)
C6 C7 . 1.384(5)
C6 C12 . 1.506(5)
C7 C8 . 1.377(6)
C7 H7 . 0.9300
C8 C9 . 1.368(6)
C8 H8 . 0.9300
C9 C10 . 1.368(5)
C10 C11 . 1.382(5)
C10 H10 . 0.9300
C11 H11 . 0.9300

loop_
_geom_hbond_atom_site_label_D
_geom_hbond_atom_site_label_H
_geom_hbond_atom_site_label_A
_geom_hbond_site_symmetry_A
_geom_hbond_distance_DH
_geom_hbond_distance_HA
_geom_hbond_distance_DA
_geom_hbond_angle_DHA
_geom_hbond_publ_flag
C1 H1 O1 2_555 0.930 2.550 3.172(6) 125 yes
C3 H3 O2 3_566 0.930 2.520 3.278(5) 139 yes
C11 H11 O1 4_576 0.930 2.570 3.330(5) 139 yes
